data_4082215
loop_
_publ_author_name
'Liu, Yu'
'Ganguly, Rakesh'
'Huynh, Han Vinh'
'Leong, Weng Kee'

_publ_section_title
;
 Palladium--Osmium Heterometallic Clusters Containing N-Heterocyclic
 Carbene Ligands
;
_journal_issue 24
_journal_name_full Organometallics
_journal_page_first 7559
_journal_paper_doi 10.1021/om401031h
_journal_volume 32
_journal_year 2013
_chemical_formula_sum 'C42 H43 N2 O12 Os3 Pd'
_chemical_formula_weight 1444.78
_chemical_name_systematic
; 
 ? 
;
_space_group_IT_number 2
_symmetry_cell_setting triclinic
_symmetry_space_group_name_Hall '-P 1'
_symmetry_space_group_name_H-M 'P -1'
_atom_sites_solution_hydrogens geom
_atom_sites_solution_primary direct
_atom_sites_solution_secondary difmap
_audit_creation_method SHELXL-97
_cell_angle_alpha 96.941(3)
_cell_angle_beta 108.704(2)
_cell_angle_gamma 109.399(2)
_cell_formula_units_Z 2
_cell_length_a 12.1539(11)
_cell_length_b 12.5963(8)
_cell_length_c 18.4294(14)
_cell_measurement_reflns_used 9906
_cell_measurement_temperature 103(2)
_cell_measurement_theta_max 28.42
_cell_measurement_theta_min 2.41
_cell_volume 2437.7(3)
_computing_cell_refinement 'Bruker SAINT'
_computing_data_collection 'Bruker APEX2'
_computing_data_reduction 'Bruker SAINT'
_computing_molecular_graphics 'Bruker SHELXTL'
_computing_publication_material 'Bruker SHELXTL'
_computing_structure_refinement 'SHELXL-97 (Sheldrick, 1997)'
_computing_structure_solution 'SHELXS-97 (Sheldrick, 1990)'
_diffrn_ambient_temperature 103(2)
_diffrn_measured_fraction_theta_full 0.994
_diffrn_measured_fraction_theta_max 0.994
_diffrn_measurement_device_type 'Bruker APEX-II CCD'
_diffrn_measurement_method '\f and \w scans'
_diffrn_radiation_monochromator graphite
_diffrn_radiation_source 'fine-focus sealed tube'
_diffrn_radiation_type MoK\a
_diffrn_radiation_wavelength 0.71073
_diffrn_reflns_av_R_equivalents 0.0499
_diffrn_reflns_av_sigmaI/netI 0.0571
_diffrn_reflns_limit_h_max 14
_diffrn_reflns_limit_h_min -15
_diffrn_reflns_limit_k_max 15
_diffrn_reflns_limit_k_min -15
_diffrn_reflns_limit_l_max 23
_diffrn_reflns_limit_l_min 0
_diffrn_reflns_number 13469
_diffrn_reflns_theta_full 26.37
_diffrn_reflns_theta_max 26.37
_diffrn_reflns_theta_min 2.04
_exptl_absorpt_coefficient_mu 8.213
_exptl_absorpt_correction_T_max 0.3927
_exptl_absorpt_correction_T_min 0.2240
_exptl_absorpt_correction_type multi-scan
_exptl_absorpt_process_details sadabs
_exptl_crystal_colour red
_exptl_crystal_density_diffrn 1.968
_exptl_crystal_density_method 'not measured'
_exptl_crystal_description block
_exptl_crystal_F_000 1358
_exptl_crystal_size_max 0.26
_exptl_crystal_size_mid 0.22
_exptl_crystal_size_min 0.14
_refine_diff_density_max 3.185
_refine_diff_density_min -2.002
_refine_diff_density_rms 0.415
_refine_ls_extinction_method none
_refine_ls_goodness_of_fit_ref 1.134
_refine_ls_hydrogen_treatment constr
_refine_ls_matrix_type full
_refine_ls_number_parameters 546
_refine_ls_number_reflns 9903
_refine_ls_number_restraints 244
_refine_ls_restrained_S_all 1.126
_refine_ls_R_factor_all 0.0628
_refine_ls_R_factor_gt 0.0436
_refine_ls_shift/su_max 0.001
_refine_ls_shift/su_mean 0.000
_refine_ls_structure_factor_coef Fsqd
_refine_ls_weighting_details 'calc w=1/[\s^2^(Fo^2^)+(0.0735P)^2^+25.3769P] where P=(Fo^2^+2Fc^2^)/3'
_refine_ls_weighting_scheme calc
_refine_ls_wR_factor_gt 0.1292
_refine_ls_wR_factor_ref 0.1515
_reflns_number_gt 7842
_reflns_number_total 9903
_reflns_threshold_expression >2sigma(I)
_cod_data_source_file om401031h_si_001.cif
_cod_data_source_block 3b
_cod_depositor_comments
;
The following automatic conversions were performed:

'_symmetry_cell_setting' value 'Triclinic' changed to 'triclinic'
according to /home/saulius/struct/CIF-dictionaries/cif_core.dic
dictionary named 'cif_core.dic' version 2.4.2 from 2011-04-26.

Automatic conversion script
Id: cif_fix_values 1891 2012-01-12 08:04:46Z andrius 
;
_cod_original_sg_symbol_H-M P-1
_cod_database_code 4082215

loop_
_symmetry_equiv_pos_as_xyz
'x, y, z'
'-x, -y, -z'

loop_
_atom_site_label
_atom_site_type_symbol
_atom_site_fract_x
_atom_site_fract_y
_atom_site_fract_z
_atom_site_U_iso_or_equiv
_atom_site_adp_type
_atom_site_occupancy
_atom_site_symmetry_multiplicity
_atom_site_calc_flag
_atom_site_refinement_flags
Os1 Os 0.27393(4) 1.00645(3) 0.31862(2) 0.02277(12) Uani 1 1 d .
Os2 Os 0.12962(4) 0.90480(3) 0.14720(2) 0.02220(12) Uani 1 1 d .
Os3 Os 0.08624(4) 1.08405(4) 0.22992(3) 0.02988(13) Uani 1 1 d .
Pd1 Pd 0.31541(7) 0.84069(6) 0.23095(4) 0.02052(17) Uani 1 1 d .
N1 N 0.4060(8) 0.6377(7) 0.2442(5) 0.0219(17) Uani 1 1 d .
N2 N 0.5541(7) 0.7944(7) 0.2517(5) 0.0207(17) Uani 1 1 d .
O1 O 0.4450(7) 0.8985(6) 0.4156(4) 0.0307(16) Uani 1 1 d .
O2 O 0.4910(8) 1.1623(8) 0.2779(5) 0.046(2) Uani 1 1 d .
O3 O 0.3509(9) 1.1921(7) 0.4688(5) 0.049(2) Uani 1 1 d .
O4 O 0.0667(8) 0.8351(8) 0.3593(5) 0.043(2) Uani 1 1 d .
O5 O 0.1939(7) 0.7312(7) 0.0540(5) 0.0392(19) Uani 1 1 d .
O6 O 0.3195(8) 1.0903(7) 0.1044(6) 0.044(2) Uani 1 1 d .
O7 O -0.0416(9) 0.6990(7) 0.1880(5) 0.049(2) Uani 1 1 d .
O8 O -0.0874(7) 0.8674(7) -0.0064(4) 0.0376(19) Uani 1 1 d .
O9 O 0.3093(8) 1.2839(7) 0.2229(6) 0.046(2) Uani 1 1 d .
O10 O -0.1048(8) 1.1126(7) 0.0862(5) 0.0401(19) Uani 1 1 d .
O11 O 0.0817(9) 1.2492(8) 0.3628(5) 0.048(2) Uani 1 1 d .
O12 O -0.1292(8) 0.8815(8) 0.2426(6) 0.046(2) Uani 1 1 d .
C1 C 0.3846(11) 0.9265(10) 0.3684(8) 0.037(3) Uani 1 1 d U
C2 C 0.4065(11) 1.1064(10) 0.2913(7) 0.034(2) Uani 1 1 d U
C3 C 0.3216(11) 1.1225(10) 0.4124(7) 0.033(2) Uani 1 1 d U
C4 C 0.1399(10) 0.8980(9) 0.3402(6) 0.029(2) Uani 1 1 d U
C5 C 0.1954(12) 0.7921(10) 0.1062(8) 0.040(3) Uani 1 1 d U
C6 C 0.2509(9) 1.0265(8) 0.1254(6) 0.022(2) Uani 1 1 d U
C7 C 0.0241(10) 0.7765(9) 0.1757(6) 0.029(2) Uani 1 1 d U
C8 C -0.0035(10) 0.8828(9) 0.0513(6) 0.025(2) Uani 1 1 d U
C9 C 0.2276(10) 1.2087(9) 0.2254(7) 0.029(2) Uani 1 1 d U
C10 C -0.0340(11) 1.1040(9) 0.1392(7) 0.031(2) Uani 1 1 d U
C11 C 0.0842(11) 1.1893(10) 0.3140(7) 0.034(2) Uani 1 1 d U
C12 C -0.0453(11) 0.9539(10) 0.2383(7) 0.035(3) Uani 1 1 d U
C13 C 0.4296(9) 0.7493(8) 0.2386(5) 0.0204(19) Uani 1 1 d U
C14 C 0.5128(10) 0.6146(9) 0.2605(6) 0.029(2) Uani 1 1 d U
H14 H 0.5199 0.5434 0.2676 0.035 Uiso 1 1 calc R
C15 C 0.6052(10) 0.7127(9) 0.2643(6) 0.028(2) Uani 1 1 d U
H15 H 0.6904 0.7238 0.2740 0.033 Uiso 1 1 calc R
C16 C 0.2803(10) 0.5527(8) 0.2268(6) 0.026(2) Uani 1 1 d U
C17 C 0.2047(10) 0.4878(8) 0.1486(6) 0.027(2) Uani 1 1 d U
C18 C 0.2554(11) 0.5000(10) 0.0831(7) 0.037(3) Uani 1 1 d U
H18 H 0.3141 0.5831 0.0950 0.044 Uiso 1 1 calc R
C19 C 0.3304(14) 0.4244(12) 0.0796(9) 0.053(3) Uani 1 1 d U
H19A H 0.2775 0.3432 0.0734 0.079 Uiso 1 1 calc R
H19B H 0.4058 0.4514 0.1287 0.079 Uiso 1 1 calc R
H19C H 0.3560 0.4300 0.0344 0.079 Uiso 1 1 calc R
C20 C 0.1524(14) 0.4699(12) 0.0021(8) 0.055(4) Uani 1 1 d U
H20A H 0.0994 0.3865 -0.0137 0.082 Uiso 1 1 calc R
H20B H 0.1906 0.4895 -0.0364 0.082 Uiso 1 1 calc R
H20C H 0.1003 0.5144 0.0041 0.082 Uiso 1 1 calc R
C21 C 0.0832(11) 0.4096(9) 0.1333(7) 0.035(3) Uani 1 1 d U
H21 H 0.0300 0.3634 0.0809 0.042 Uiso 1 1 calc R
C22 C 0.0391(11) 0.3983(10) 0.1933(7) 0.037(3) Uani 1 1 d U
H22 H -0.0452 0.3463 0.1814 0.044 Uiso 1 1 calc R
C23 C 0.1148(11) 0.4610(10) 0.2700(7) 0.036(3) Uani 1 1 d U
H23 H 0.0828 0.4501 0.3105 0.043 Uiso 1 1 calc R
C24 C 0.2388(10) 0.5411(9) 0.2896(6) 0.029(2) Uani 1 1 d U
C25 C 0.3269(11) 0.6065(10) 0.3750(7) 0.033(2) Uani 1 1 d U
H25 H 0.3950 0.6771 0.3741 0.040 Uiso 1 1 calc R
C26 C 0.3897(14) 0.5306(12) 0.4152(9) 0.054(3) Uani 1 1 d U
H26A H 0.3250 0.4610 0.4174 0.081 Uiso 1 1 calc R
H26B H 0.4499 0.5748 0.4690 0.081 Uiso 1 1 calc R
H26C H 0.4346 0.5073 0.3848 0.081 Uiso 1 1 calc R
C27 C 0.2639(15) 0.6457(13) 0.4241(9) 0.060(4) Uani 1 1 d U
H27A H 0.2047 0.5777 0.4320 0.090 Uiso 1 1 calc R
H27B H 0.2177 0.6893 0.3968 0.090 Uiso 1 1 calc R
H27C H 0.3279 0.6959 0.4756 0.090 Uiso 1 1 calc R
C28 C 0.6193(9) 0.9086(8) 0.2415(6) 0.024(2) Uani 1 1 d U
C29 C 0.6984(9) 0.9998(9) 0.3088(6) 0.025(2) Uani 1 1 d U
C30 C 0.7173(10) 0.9856(9) 0.3910(6) 0.026(2) Uani 1 1 d U
H30 H 0.6473 0.9126 0.3871 0.031 Uiso 1 1 calc R
C31 C 0.7130(11) 1.0870(10) 0.4432(7) 0.035(3) Uani 1 1 d U
H31A H 0.7838 1.1590 0.4502 0.053 Uiso 1 1 calc R
H31B H 0.7193 1.0718 0.4949 0.053 Uiso 1 1 calc R
H31C H 0.6332 1.0953 0.4177 0.053 Uiso 1 1 calc R
C32 C 0.8447(12) 0.9730(11) 0.4306(8) 0.042(3) Uani 1 1 d U
H32A H 0.9138 1.0385 0.4281 0.063 Uiso 1 1 calc R
H32B H 0.8410 0.8999 0.4024 0.063 Uiso 1 1 calc R
H32C H 0.8596 0.9726 0.4860 0.063 Uiso 1 1 calc R
C33 C 0.7638(10) 1.1055(9) 0.2970(7) 0.029(2) Uani 1 1 d U
H33 H 0.8198 1.1694 0.3416 0.034 Uiso 1 1 calc R
C34 C 0.7492(10) 1.1194(9) 0.2224(7) 0.031(2) Uani 1 1 d U
H34 H 0.7955 1.1923 0.2158 0.037 Uiso 1 1 calc R
C35 C 0.6671(10) 1.0276(9) 0.1561(6) 0.029(2) Uani 1 1 d U
H35 H 0.6554 1.0394 0.1047 0.035 Uiso 1 1 calc R
C36 C 0.6016(10) 0.9184(9) 0.1643(6) 0.029(2) Uani 1 1 d U
C37 C 0.5170(11) 0.8155(10) 0.0923(6) 0.032(2) Uani 1 1 d U
H37 H 0.4514 0.7600 0.1065 0.039 Uiso 1 1 calc R
C38 C 0.4495(12) 0.8501(11) 0.0196(7) 0.042(3) Uani 1 1 d U
H38A H 0.4148 0.9049 0.0353 0.063 Uiso 1 1 calc R
H38B H 0.3807 0.7806 -0.0195 0.063 Uiso 1 1 calc R
H38C H 0.5097 0.8871 -0.0037 0.063 Uiso 1 1 calc R
C39 C 0.5964(14) 0.7518(12) 0.0714(9) 0.055(4) Uani 1 1 d U
H39A H 0.6666 0.8069 0.0625 0.083 Uiso 1 1 calc R
H39B H 0.5429 0.6885 0.0232 0.083 Uiso 1 1 calc R
H39C H 0.6300 0.7196 0.1152 0.083 Uiso 1 1 calc R
C1S C 0.686(3) 0.446(2) 0.1561(15) 0.048(6) Uiso 0.50 1 d PD
H1S1 H 0.6117 0.4235 0.1066 0.071 Uiso 0.50 1 calc PR
H1S2 H 0.7548 0.4351 0.1445 0.071 Uiso 0.50 1 calc PR
H1S3 H 0.7121 0.5283 0.1819 0.071 Uiso 0.50 1 calc PR
C2S C 0.654(2) 0.377(2) 0.2068(12) 0.041(6) Uiso 0.50 1 d PD
H2S1 H 0.6256 0.2944 0.1793 0.049 Uiso 0.50 1 calc PR
H2S2 H 0.5810 0.3863 0.2157 0.049 Uiso 0.50 1 calc PR
C3S C 0.751(2) 0.401(2) 0.2818(12) 0.050(7) Uiso 0.50 1 d PD
H3S1 H 0.7224 0.3383 0.3075 0.060 Uiso 0.50 1 calc PR
H3S2 H 0.8259 0.3967 0.2729 0.060 Uiso 0.50 1 calc PR
C4S C 0.790(3) 0.509(2) 0.3355(14) 0.058(7) Uiso 0.50 1 d PD
H4S1 H 0.7138 0.5160 0.3398 0.070 Uiso 0.50 1 calc PR
H4S2 H 0.8257 0.5711 0.3112 0.070 Uiso 0.50 1 calc PR
C5S C 0.881(3) 0.534(3) 0.4143(16) 0.070(9) Uiso 0.50 1 d PD
H5S1 H 0.8486 0.4733 0.4402 0.084 Uiso 0.50 1 calc PR
H5S2 H 0.9609 0.5343 0.4122 0.084 Uiso 0.50 1 calc PR
C6S C 0.903(4) 0.645(3) 0.460(2) 0.093(12) Uiso 0.50 1 d PD
H6S1 H 0.9658 0.6608 0.5133 0.140 Uiso 0.50 1 calc PR
H6S2 H 0.8242 0.6447 0.4630 0.140 Uiso 0.50 1 calc PR
H6S3 H 0.9355 0.7057 0.4345 0.140 Uiso 0.50 1 calc PR

loop_
_atom_site_aniso_label
_atom_site_aniso_U_11
_atom_site_aniso_U_22
_atom_site_aniso_U_33
_atom_site_aniso_U_23
_atom_site_aniso_U_13
_atom_site_aniso_U_12
Os1 0.0180(2) 0.0232(2) 0.0245(2) 0.00050(16) 0.00721(16) 0.00795(16)
Os2 0.0168(2) 0.0238(2) 0.0229(2) 0.00882(16) 0.00199(16) 0.00869(15)
Os3 0.0260(2) 0.0286(2) 0.0498(3) 0.0187(2) 0.0217(2) 0.01862(18)
Pd1 0.0197(4) 0.0233(4) 0.0243(4) 0.0091(3) 0.0093(3) 0.0134(3)
N1 0.021(4) 0.020(4) 0.026(4) 0.006(3) 0.007(4) 0.011(3)
N2 0.019(4) 0.020(4) 0.024(4) 0.005(3) 0.006(3) 0.012(3)
O1 0.028(4) 0.032(4) 0.034(4) 0.004(3) 0.011(3) 0.017(3)
O2 0.025(4) 0.049(5) 0.058(6) 0.027(4) 0.011(4) 0.007(4)
O3 0.061(6) 0.037(5) 0.035(5) -0.008(4) 0.008(4) 0.018(4)
O4 0.034(5) 0.056(5) 0.030(4) 0.018(4) 0.010(4) 0.009(4)
O5 0.034(4) 0.036(4) 0.041(5) -0.003(4) 0.003(4) 0.020(4)
O6 0.034(5) 0.043(5) 0.066(6) 0.031(5) 0.024(4) 0.017(4)
O7 0.072(6) 0.027(4) 0.031(5) 0.006(3) 0.022(4) -0.004(4)
O8 0.030(4) 0.044(5) 0.026(4) 0.012(4) -0.001(3) 0.010(4)
O9 0.044(5) 0.033(4) 0.066(6) 0.020(4) 0.023(5) 0.016(4)
O10 0.044(5) 0.050(5) 0.035(5) 0.013(4) 0.020(4) 0.022(4)
O11 0.046(5) 0.055(5) 0.043(5) 0.006(4) 0.020(4) 0.020(4)
O12 0.028(4) 0.048(5) 0.072(6) 0.026(5) 0.025(4) 0.018(4)
C1 0.031(4) 0.033(4) 0.047(5) 0.013(4) 0.012(4) 0.014(3)
C2 0.026(4) 0.033(4) 0.037(4) 0.011(3) 0.006(3) 0.009(3)
C3 0.030(4) 0.034(4) 0.034(4) 0.011(3) 0.010(3) 0.012(3)
C4 0.028(4) 0.029(4) 0.028(4) 0.008(3) 0.006(3) 0.012(3)
C5 0.039(5) 0.034(4) 0.047(5) 0.004(4) 0.017(4) 0.016(3)
C6 0.017(4) 0.025(4) 0.030(4) 0.011(3) 0.004(3) 0.018(3)
C7 0.030(4) 0.030(4) 0.018(4) 0.007(3) 0.004(3) 0.006(3)
C8 0.024(4) 0.029(4) 0.026(4) 0.010(3) 0.011(3) 0.011(3)
C9 0.027(4) 0.027(4) 0.035(4) 0.011(3) 0.009(3) 0.018(3)
C10 0.034(4) 0.030(4) 0.033(4) 0.009(3) 0.016(3) 0.014(3)
C11 0.031(4) 0.037(4) 0.037(4) 0.017(4) 0.011(3) 0.017(3)
C12 0.031(4) 0.036(4) 0.041(4) 0.013(3) 0.014(3) 0.015(3)
C13 0.020(4) 0.024(4) 0.019(4) 0.004(3) 0.009(3) 0.009(3)
C14 0.028(4) 0.027(4) 0.034(4) 0.010(3) 0.008(3) 0.017(3)
C15 0.023(4) 0.029(4) 0.033(4) 0.008(3) 0.007(3) 0.016(3)
C16 0.026(4) 0.024(4) 0.032(4) 0.008(3) 0.011(3) 0.014(3)
C17 0.026(4) 0.023(4) 0.029(4) 0.004(3) 0.007(3) 0.012(3)
C18 0.039(4) 0.032(4) 0.036(4) 0.009(3) 0.014(3) 0.010(3)
C19 0.052(5) 0.055(5) 0.054(5) 0.011(4) 0.025(4) 0.020(4)
C20 0.058(5) 0.051(5) 0.050(5) 0.013(4) 0.020(4) 0.016(4)
C21 0.033(4) 0.029(4) 0.038(4) 0.008(3) 0.009(3) 0.014(3)
C22 0.031(4) 0.037(4) 0.043(5) 0.013(4) 0.012(3) 0.014(3)
C23 0.036(4) 0.035(4) 0.043(4) 0.015(3) 0.019(3) 0.016(3)
C24 0.032(4) 0.028(4) 0.029(4) 0.011(3) 0.012(3) 0.013(3)
C25 0.035(4) 0.033(4) 0.034(4) 0.012(3) 0.013(3) 0.014(3)
C26 0.054(5) 0.051(5) 0.055(5) 0.017(4) 0.015(4) 0.022(4)
C27 0.065(6) 0.058(5) 0.058(5) 0.014(4) 0.031(4) 0.019(4)
C28 0.022(4) 0.025(4) 0.024(4) 0.005(3) 0.007(3) 0.010(3)
C29 0.020(4) 0.028(4) 0.029(4) 0.003(3) 0.007(3) 0.014(3)
C30 0.024(4) 0.028(4) 0.024(4) 0.005(3) 0.009(3) 0.009(3)
C31 0.035(4) 0.034(4) 0.032(4) 0.002(3) 0.010(3) 0.013(3)
C32 0.036(4) 0.048(5) 0.041(5) 0.011(4) 0.011(4) 0.018(4)
C33 0.024(4) 0.027(4) 0.033(4) 0.007(3) 0.010(3) 0.011(3)
C34 0.031(4) 0.028(4) 0.038(4) 0.010(3) 0.017(3) 0.012(3)
C35 0.028(4) 0.032(4) 0.030(4) 0.011(3) 0.013(3) 0.013(3)
C36 0.030(4) 0.031(4) 0.028(4) 0.007(3) 0.014(3) 0.013(3)
C37 0.033(4) 0.034(4) 0.028(4) 0.006(3) 0.012(3) 0.012(3)
C38 0.043(5) 0.044(5) 0.037(4) 0.016(4) 0.014(4) 0.014(4)
C39 0.059(5) 0.052(5) 0.055(5) 0.008(4) 0.017(4) 0.029(4)

loop_
_atom_type_symbol
_atom_type_description
_atom_type_scat_dispersion_real
_atom_type_scat_dispersion_imag
_atom_type_scat_source
C C 0.0033 0.0016 'International Tables Vol C Tables 4.2.6.8 and 6.1.1.4'
H H 0.0000 0.0000 'International Tables Vol C Tables 4.2.6.8 and 6.1.1.4'
N N 0.0061 0.0033 'International Tables Vol C Tables 4.2.6.8 and 6.1.1.4'
O O 0.0106 0.0060 'International Tables Vol C Tables 4.2.6.8 and 6.1.1.4'
Pd Pd -0.9988 1.0072 'International Tables Vol C Tables 4.2.6.8 and 6.1.1.4'
Os Os -1.2165 7.6030 'International Tables Vol C Tables 4.2.6.8 and 6.1.1.4'

loop_
_geom_angle_atom_site_label_1
_geom_angle_atom_site_label_2
_geom_angle_atom_site_label_3
_geom_angle
C3 Os1 C4 92.4(5)
C3 Os1 C2 91.4(5)
C4 Os1 C2 176.1(5)
C3 Os1 C1 96.5(5)
C4 Os1 C1 88.2(5)
C2 Os1 C1 90.7(5)
C3 Os1 Pd1 151.9(3)
C4 Os1 Pd1 96.3(3)
C2 Os1 Pd1 79.9(4)
C1 Os1 Pd1 57.3(4)
C3 Os1 Os3 91.5(3)
C4 Os1 Os3 86.5(3)
C2 Os1 Os3 94.2(3)
C1 Os1 Os3 170.5(3)
Pd1 Os1 Os3 115.56(2)
C3 Os1 Os2 149.9(3)
C4 Os1 Os2 90.3(3)
C2 Os1 Os2 86.8(3)
C1 Os1 Os2 113.5(4)
Pd1 Os1 Os2 56.866(18)
Os3 Os1 Os2 58.755(14)
C8 Os2 C6 93.1(4)
C8 Os2 C7 92.7(4)
C6 Os2 C7 173.0(4)
C8 Os2 C5 97.8(5)
C6 Os2 C5 88.2(4)
C7 Os2 C5 87.2(5)
C8 Os2 Pd1 149.4(3)
C6 Os2 Pd1 90.5(3)
C7 Os2 Pd1 82.5(3)
C5 Os2 Pd1 51.9(4)
C8 Os2 Os3 92.9(3)
C6 Os2 Os3 87.1(3)
C7 Os2 Os3 96.4(3)
C5 Os2 Os3 168.5(4)
Pd1 Os2 Os3 117.64(2)
C8 Os2 Os1 152.0(3)
C6 Os2 Os1 90.3(3)
C7 Os2 Os1 86.3(3)
C5 Os2 Os1 110.0(4)
Pd1 Os2 Os1 58.187(19)
Os3 Os2 Os1 59.525(14)
C11 Os3 C12 91.9(5)
C11 Os3 C9 89.5(5)
C12 Os3 C9 175.3(4)
C11 Os3 C10 99.9(5)
C12 Os3 C10 91.8(5)
C9 Os3 C10 92.4(4)
C11 Os3 Os2 161.7(3)
C12 Os3 Os2 83.3(3)
C9 Os3 Os2 93.9(3)
C10 Os3 Os2 98.0(3)
C11 Os3 Os1 100.7(3)
C12 Os3 Os1 90.0(3)
C9 Os3 Os1 85.3(3)
C10 Os3 Os1 159.2(3)
Os2 Os3 Os1 61.720(14)
C13 Pd1 C5 104.8(4)
C13 Pd1 C1 98.6(4)
C5 Pd1 C1 156.3(4)
C13 Pd1 Os2 152.1(3)
C5 Pd1 Os2 47.3(3)
C1 Pd1 Os2 109.3(3)
C13 Pd1 Os1 142.9(3)
C5 Pd1 Os1 112.2(3)
C1 Pd1 Os1 45.0(3)
Os2 Pd1 Os1 64.95(2)
C13 N1 C14 111.6(8)
C13 N1 C16 122.9(8)
C14 N1 C16 125.2(8)
C13 N2 C15 111.0(8)
C13 N2 C28 123.8(8)
C15 N2 C28 124.6(8)
O1 C1 Os1 159.4(10)
O1 C1 Pd1 122.6(9)
Os1 C1 Pd1 77.7(4)
O2 C2 Os1 175.1(10)
O3 C3 Os1 179.6(11)
O4 C4 Os1 174.5(9)
O5 C5 Os2 149.5(11)
O5 C5 Pd1 129.6(10)
Os2 C5 Pd1 80.8(5)
O6 C6 Os2 172.2(9)
O7 C7 Os2 176.3(9)
O8 C8 Os2 177.9(9)
O9 C9 Os3 178.3(9)
O10 C10 Os3 178.3(11)
O11 C11 Os3 179.1(11)
O12 C12 Os3 174.7(10)
N2 C13 N1 103.8(8)
N2 C13 Pd1 126.1(7)
N1 C13 Pd1 129.3(7)
C15 C14 N1 106.3(9)
C14 C15 N2 107.4(9)
C17 C16 C24 122.9(10)
C17 C16 N1 118.9(9)
C24 C16 N1 118.2(9)
C21 C17 C16 117.6(10)
C21 C17 C18 121.3(10)
C16 C17 C18 121.1(9)
C20 C18 C17 112.8(10)
C20 C18 C19 108.4(11)
C17 C18 C19 111.9(10)
C22 C21 C17 120.7(11)
C23 C22 C21 121.1(11)
C22 C23 C24 121.0(11)
C23 C24 C16 116.6(10)
C23 C24 C25 121.8(10)
C16 C24 C25 121.5(10)
C27 C25 C24 114.2(11)
C27 C25 C26 108.8(11)
C24 C25 C26 110.0(10)
C29 C28 C36 123.9(10)
C29 C28 N2 118.5(9)
C36 C28 N2 117.6(9)
C33 C29 C28 117.0(10)
C33 C29 C30 120.5(9)
C28 C29 C30 122.5(9)
C29 C30 C31 111.9(9)
C29 C30 C32 110.9(9)
C31 C30 C32 109.7(9)
C34 C33 C29 121.2(10)
C33 C34 C35 120.6(10)
C34 C35 C36 120.8(10)
C35 C36 C28 116.5(10)
C35 C36 C37 121.3(9)
C28 C36 C37 122.2(9)
C36 C37 C38 113.3(9)
C36 C37 C39 109.7(10)
C38 C37 C39 109.2(10)
C1S C2S C3S 116(2)
C4S C3S C2S 117(2)
C3S C4S C5S 120(3)
C6S C5S C4S 111(3)

loop_
_geom_bond_atom_site_label_1
_geom_bond_atom_site_label_2
_geom_bond_distance
Os1 C3 1.909(12)
Os1 C4 1.935(11)
Os1 C2 1.939(12)
Os1 C1 1.999(12)
Os1 Pd1 2.7625(8)
Os1 Os3 2.8821(6)
Os1 Os2 2.9450(6)
Os2 C8 1.889(10)
Os2 C6 1.926(10)
Os2 C7 1.947(10)
Os2 C5 2.027(12)
Os2 Pd1 2.7222(8)
Os2 Os3 2.8591(6)
Os3 C11 1.926(13)
Os3 C12 1.935(12)
Os3 C9 1.937(11)
Os3 C10 1.943(12)
Pd1 C13 2.060(9)
Pd1 C5 2.169(13)
Pd1 C1 2.379(13)
N1 C13 1.362(12)
N1 C14 1.371(13)
N1 C16 1.449(13)
N2 C13 1.353(12)
N2 C15 1.374(12)
N2 C28 1.462(12)
O1 C1 1.121(13)
O2 C2 1.157(14)
O3 C3 1.145(14)
O4 C4 1.159(13)
O5 C5 1.147(14)
O6 C6 1.152(12)
O7 C7 1.138(13)
O8 C8 1.155(12)
O9 C9 1.141(13)
O10 C10 1.119(13)
O11 C11 1.116(14)
O12 C12 1.153(14)
C14 C15 1.342(15)
C16 C17 1.399(15)
C16 C24 1.406(15)
C17 C21 1.389(15)
C17 C18 1.523(15)
C18 C20 1.512(18)
C18 C19 1.531(18)
C21 C22 1.378(16)
C22 C23 1.371(17)
C23 C24 1.405(15)
C24 C25 1.525(15)
C25 C27 1.495(18)
C25 C26 1.529(17)
C28 C29 1.393(14)
C28 C36 1.397(14)
C29 C33 1.389(14)
C29 C30 1.500(14)
C30 C31 1.529(15)
C30 C32 1.556(15)
C33 C34 1.370(15)
C34 C35 1.391(15)
C35 C36 1.395(15)
C36 C37 1.523(15)
C37 C38 1.527(16)
C37 C39 1.551(17)
C1S C2S 1.411(19)
C2S C3S 1.419(19)
C3S C4S 1.416(19)
C4S C5S 1.43(2)
C5S C6S 1.43(2)
